data_4515387
loop_
_publ_author_name
'Yan, Xibo'
'Remond, Maxime'
'Zheng, Zheng'
'Hoibian, Elsa'
'Soulage, Christophe'
'Chambert, St\'ephane'
'Andraud, Chantal'
'Van der Sanden, Boudewijn'
'Ganachaud, Fran\,cois'
'Bretonni\`ere, Yann'
'Bernard, Julien'

_publ_section_title
;
 General and Scalable Approach to Bright, Stable, and Functional AIE
 Fluorogen Colloidal Nanocrystals for in Vivo Imaging.
;
_journal_issue 30
_journal_name_full 'ACS applied materials &amp; interfaces'
_journal_page_first 25154
_journal_page_last 25165
_journal_paper_doi 10.1021/acsami.8b07859
_journal_volume 10
_journal_year 2018
_chemical_formula_moiety 'C32 H27 N1 O4 S1'
_chemical_formula_sum 'C32 H27 N O4 S'
_chemical_formula_weight 521.61
_space_group_IT_number 14
_space_group_name_Hall '-P 2ybc'
_space_group_name_H-M_alt 'P 1 21/c 1'
_symmetry_cell_setting monoclinic
_symmetry_space_group_name_Hall '-P 2ybc'
_symmetry_space_group_name_H-M 'P 1 21/c 1'
_atom_sites_solution_hydrogens difmap
_atom_sites_solution_primary direct
_cell_angle_alpha 90
_cell_angle_beta 103.687(9)
_cell_angle_gamma 90
_cell_formula_units_Z 4
_cell_length_a 18.3481(17)
_cell_length_b 8.1691(8)
_cell_length_c 18.0409(17)
_cell_measurement_reflns_used 9380
_cell_measurement_temperature 100.00(10)
_cell_measurement_theta_max 29.2470
_cell_measurement_theta_min 3.4240
_cell_volume 2627.3(4)
_computing_cell_refinement 'CrysAlisPro 1.171.38.43 (Rigaku OD, 2015)'
_computing_data_collection 'CrysAlisPro 1.171.38.43 (Rigaku OD, 2015)'
_computing_data_reduction 'CrysAlisPro 1.171.38.43 (Rigaku OD, 2015)'
_computing_molecular_graphics 'CAMERON (Watkin et al., 1996)'
_computing_publication_material 'CRYSTALS (Betteridge et al., 2003)'
_computing_structure_refinement 'CRYSTALS (Betteridge et al., 2003)'
_computing_structure_solution 'SIR97 (Altomare et al., 1999)'
_diffrn_ambient_environment N~2~
_diffrn_ambient_temperature 100.00(10)
_diffrn_detector 'CCD plate'
_diffrn_detector_area_resol_mean 10.4685
_diffrn_detector_type Atlas
_diffrn_measured_fraction_theta_full 0.984
_diffrn_measured_fraction_theta_max 0.903
_diffrn_measurement_device 'four-circle diffractometer'
_diffrn_measurement_device_type 'Xcalibur, Atlas, Gemini ultra'
_diffrn_measurement_method \w
_diffrn_radiation_monochromator graphite
_diffrn_radiation_probe x-ray
_diffrn_radiation_type 'Mo K\a'
_diffrn_radiation_wavelength 0.71073
_diffrn_reflns_av_R_equivalents 0.064
_diffrn_reflns_limit_h_max 23
_diffrn_reflns_limit_h_min -25
_diffrn_reflns_limit_k_max 11
_diffrn_reflns_limit_k_min -11
_diffrn_reflns_limit_l_max 24
_diffrn_reflns_limit_l_min -23
_diffrn_reflns_number 35754
_diffrn_reflns_theta_full 25.235
_diffrn_reflns_theta_max 29.688
_diffrn_reflns_theta_min 2.822
_diffrn_source 'fine-focus sealed X-ray tube'
_diffrn_source_type 'Enhance (Mo) X-ray Source'
_diffrn_standards_number 0
_exptl_absorpt_coefficient_mu 0.162
_exptl_absorpt_correction_T_max 0.972
_exptl_absorpt_correction_T_min 0.935
_exptl_absorpt_correction_type analytical
_exptl_absorpt_process_details
;
CrysAlisPro 1.171.38.43 (Rigaku Oxford Diffraction, 2015)
Analytical numeric absorption correction using a multifaceted crystal
			model based on expressions derived by R.C. Clark & J.S. Reid.
(Clark, R. C. & Reid, J. S. (1995). Acta Cryst. A51, 887-897)
Empirical absorption correction using spherical harmonics,
 implemented in SCALE3 ABSPACK scaling algorithm.
;
_exptl_crystal_colour red
_exptl_crystal_density_diffrn 1.319
_exptl_crystal_density_method 'not measured'
_exptl_crystal_description block
_exptl_crystal_F_000 1095.995
_exptl_crystal_size_max 0.476
_exptl_crystal_size_mid 0.337
_exptl_crystal_size_min 0.185
_refine_diff_density_max 0.53
_refine_diff_density_min -0.56
_refine_ls_extinction_method None
_refine_ls_goodness_of_fit_ref 0.9842
_refine_ls_hydrogen_treatment constr
_refine_ls_matrix_type full
_refine_ls_number_parameters 343
_refine_ls_number_reflns 6726
_refine_ls_number_restraints 0
_refine_ls_R_factor_all 0.0691
_refine_ls_R_factor_gt 0.0498
_refine_ls_shift/su_max 0.0007265
_refine_ls_shift/su_mean 0.0001032
_refine_ls_structure_factor_coef Fsqd
_refine_ls_weighting_details
;
 Method, part 1, Chebychev polynomial, (Watkin, 1994, Prince, 1982) 
 [weight] = 1.0/[A~0~*T~0~(x)+A~1~*T~1~(x) ... +A~n-1~]*T~n-1~(x)] 
 where A~i~ are the Chebychev coefficients listed below and x= Fcalc/Fmax 
 Method = Robust Weighting (Prince, 1982) 
 W = [weight] * [1-(deltaF/6*sigmaF)^2^]^2^ 
 A~i~ are: 
 686. 0.104E+04 527. 138. 
;
_refine_ls_weighting_scheme calc
_refine_ls_wR_factor_all 0.1049
_refine_ls_wR_factor_gt 0.0856
_refine_ls_wR_factor_ref 0.1049
_reflns_limit_h_max 22
_reflns_limit_h_min -25
_reflns_limit_k_max 11
_reflns_limit_k_min 0
_reflns_limit_l_max 24
_reflns_limit_l_min 0
_reflns_number_gt 5231
_reflns_number_total 6739
_reflns_threshold_expression I>2.0\s(I)
_oxford_diffrn_Wilson_B_factor 1.87
_oxford_diffrn_Wilson_scale 0.10
_oxford_refine_ls_r_factor_ref 0.0691
_oxford_refine_ls_scale 2.782(15)
_oxford_reflns_number_all 6726
_oxford_reflns_threshold_expression_ref I>-3.0\s(I)
_cod_data_source_file am8b07859_si_002.cif
_cod_data_source_block I
_cod_original_sg_symbol_H-M 'P 21/c '
_cod_original_formula_sum 'C32 H27 N1 O4 S1'
_cod_database_code 4515387
_oxdiff_exptl_absorpt_empirical_full_min 0.809
_oxdiff_exptl_absorpt_empirical_full_max 1.394
_oxdiff_exptl_absorpt_empirical_details
;
Empirical correction (ABSPACK) includes:
- Absorption correction using spherical harmonics
- Frame scaling
;

loop_
_symmetry_equiv_pos_as_xyz
x,y,z
-x,-y,-z
x,-y+1/2,z+1/2
-x,y+1/2,-z+1/2

loop_
_atom_site_label
_atom_site_type_symbol
_atom_site_fract_x
_atom_site_fract_y
_atom_site_fract_z
_atom_site_U_iso_or_equiv
_atom_site_occupancy
_atom_site_adp_type
_atom_site_refinement_flags_posn
S1 S 0.69596(3) 0.61545(6) 0.69775(3) 0.0219 1.0000 Uani .
O2 O 0.77450(8) 0.6043(2) 0.69739(8) 0.0266 1.0000 Uani .
O3 O 0.67452(9) 0.7135(2) 0.75517(9) 0.0310 1.0000 Uani .
C4 C 0.66156(11) 0.4153(3) 0.70433(11) 0.0218 1.0000 Uani .
C5 C 0.59851(11) 0.3926(3) 0.73280(11) 0.0241 1.0000 Uani .
C6 C 0.57315(12) 0.2333(3) 0.73877(12) 0.0285 1.0000 Uani .
C7 C 0.61041(13) 0.1026(3) 0.71702(13) 0.0307 1.0000 Uani .
C8 C 0.67405(14) 0.1263(3) 0.68942(14) 0.0345 1.0000 Uani .
C9 C 0.70002(13) 0.2842(3) 0.68260(13) 0.0281 1.0000 Uani .
H91 H 0.7436 0.3018 0.6642 0.0337 1.0000 Uiso R
H81 H 0.6996 0.0364 0.6751 0.0422 1.0000 Uiso R
H71 H 0.5938 -0.0035 0.7229 0.0368 1.0000 Uiso R
H61 H 0.5306 0.2164 0.7588 0.0336 1.0000 Uiso R
H51 H 0.5743 0.4817 0.7484 0.0286 1.0000 Uiso R
C10 C 0.64695(11) 0.6867(3) 0.60782(11) 0.0218 1.0000 Uani .
C11 C 0.67232(11) 0.7238(3) 0.54505(11) 0.0211 1.0000 Uani .
C12 C 0.74789(11) 0.7197(3) 0.53575(11) 0.0220 1.0000 Uani .
C13 C 0.76903(11) 0.7423(3) 0.46941(12) 0.0231 1.0000 Uani .
C14 C 0.84454(11) 0.7334(3) 0.45853(11) 0.0217 1.0000 Uani .
C15 C 0.85714(11) 0.7740(3) 0.38726(11) 0.0239 1.0000 Uani .
C16 C 0.92839(11) 0.7855(3) 0.37429(11) 0.0229 1.0000 Uani .
C17 C 0.99165(11) 0.7500(3) 0.43272(11) 0.0198 1.0000 Uani .
N18 N 1.06364(9) 0.7625(2) 0.42085(9) 0.0227 1.0000 Uani .
C19 C 1.07607(11) 0.8063(3) 0.34790(11) 0.0220 1.0000 Uani .
C20 C 1.11297(11) 0.9518(3) 0.34053(12) 0.0238 1.0000 Uani .
C21 C 1.12830(12) 0.9942(3) 0.27132(12) 0.0256 1.0000 Uani .
C22 C 1.10612(12) 0.8913(3) 0.20889(12) 0.0273 1.0000 Uani .
C23 C 1.06856(13) 0.7468(3) 0.21601(12) 0.0287 1.0000 Uani .
C24 C 1.05391(12) 0.7026(3) 0.28567(12) 0.0257 1.0000 Uani .
H241 H 1.0289 0.6030 0.2908 0.0311 1.0000 Uiso R
H231 H 1.0544 0.6755 0.1734 0.0346 1.0000 Uiso R
H221 H 1.1172 0.9213 0.1617 0.0327 1.0000 Uiso R
H211 H 1.1538 1.0923 0.2669 0.0317 1.0000 Uiso R
H201 H 1.1275 1.0223 0.3830 0.0295 1.0000 Uiso R
C25 C 1.12987(11) 0.7605(3) 0.48124(11) 0.0224 1.0000 Uani .
C26 C 1.19150(12) 0.6730(3) 0.47052(13) 0.0266 1.0000 Uani .
C27 C 1.25770(13) 0.6739(3) 0.52626(14) 0.0321 1.0000 Uani .
C28 C 1.26221(13) 0.7577(3) 0.59360(13) 0.0326 1.0000 Uani .
C29 C 1.20111(13) 0.8449(3) 0.60443(12) 0.0294 1.0000 Uani .
C30 C 1.13512(12) 0.8501(3) 0.54772(12) 0.0257 1.0000 Uani .
H301 H 1.0939 0.9151 0.5546 0.0313 1.0000 Uiso R
H291 H 1.2041 0.9034 0.6505 0.0356 1.0000 Uiso R
H281 H 1.3071 0.7547 0.6322 0.0391 1.0000 Uiso R
H271 H 1.3005 0.6160 0.5167 0.0391 1.0000 Uiso R
H261 H 1.1878 0.6123 0.4240 0.0317 1.0000 Uiso R
C31 C 0.97923(11) 0.6970(3) 0.50328(11) 0.0215 1.0000 Uani .
C32 C 0.90810(11) 0.6922(3) 0.51599(11) 0.0217 1.0000 Uani .
H321 H 0.9016 0.6589 0.5643 0.0252 1.0000 Uiso R
H311 H 1.0203 0.6639 0.5420 0.0261 1.0000 Uiso R
H161 H 0.9345 0.8176 0.3263 0.0281 1.0000 Uiso R
H151 H 0.8151 0.7965 0.3468 0.0294 1.0000 Uiso R
H131 H 0.7312 0.7675 0.4251 0.0276 1.0000 Uiso R
H121 H 0.7859 0.6964 0.5802 0.0269 1.0000 Uiso R
C33 C 0.60396(11) 0.7730(3) 0.48261(12) 0.0257 1.0000 Uani .
O34 O 0.54161(8) 0.7637(2) 0.52045(9) 0.0292 1.0000 Uani .
C35 C 0.56531(11) 0.7134(3) 0.59340(12) 0.0250 1.0000 Uani .
O36 O 0.52305(9) 0.6965(2) 0.63459(9) 0.0333 1.0000 Uani .
C37 C 0.60679(14) 0.9491(3) 0.45651(15) 0.0366 1.0000 Uani .
H372 H 0.5587 0.9790 0.4243 0.0550 1.0000 Uiso R
H371 H 0.6168 1.0211 0.5003 0.0545 1.0000 Uiso R
H373 H 0.6454 0.9625 0.4284 0.0545 1.0000 Uiso R
C38 C 0.58533(12) 0.6495(3) 0.41761(13) 0.0346 1.0000 Uani .
H382 H 0.5373 0.6745 0.3852 0.0513 1.0000 Uiso R
H381 H 0.5836 0.5391 0.4394 0.0509 1.0000 Uiso R
H383 H 0.6232 0.6511 0.3882 0.0515 1.0000 Uiso R

loop_
_atom_site_aniso_label
_atom_site_aniso_U_11
_atom_site_aniso_U_22
_atom_site_aniso_U_33
_atom_site_aniso_U_23
_atom_site_aniso_U_13
_atom_site_aniso_U_12
S1 0.0229(2) 0.0231(2) 0.0189(2) -0.00022(18) 0.00332(17) -0.00273(19)
O2 0.0207(7) 0.0338(9) 0.0234(7) 0.0035(6) 0.0010(5) -0.0044(6)
O3 0.0391(9) 0.0280(8) 0.0260(8) -0.0047(6) 0.0080(7) -0.0010(7)
C4 0.0225(9) 0.0243(10) 0.0172(8) 0.0008(7) 0.0020(7) -0.0011(8)
C5 0.0202(9) 0.0306(11) 0.0205(9) 0.0020(8) 0.0027(7) 0.0019(8)
C6 0.0219(10) 0.0382(13) 0.0235(10) 0.0070(9) 0.0019(8) -0.0049(9)
C7 0.0316(11) 0.0261(11) 0.0307(11) 0.0038(9) 0.0003(9) -0.0068(9)
C8 0.0384(13) 0.0272(12) 0.0380(13) -0.0038(10) 0.0090(10) -0.0003(10)
C9 0.0277(10) 0.0285(11) 0.0303(11) -0.0020(9) 0.0108(9) -0.0016(9)
C10 0.0192(9) 0.0216(10) 0.0237(9) 0.0012(8) 0.0035(7) 0.0009(7)
C11 0.0196(9) 0.0201(9) 0.0233(9) 0.0002(7) 0.0044(7) -0.0005(7)
C12 0.0180(9) 0.0238(10) 0.0233(9) 0.0009(8) 0.0029(7) -0.0001(8)
C13 0.0180(9) 0.0261(10) 0.0239(9) -0.0006(8) 0.0024(7) 0.0004(8)
C14 0.0187(9) 0.0262(10) 0.0202(9) -0.0001(8) 0.0044(7) 0.0006(8)
C15 0.0199(9) 0.0307(11) 0.0196(9) -0.0014(8) 0.0016(7) 0.0031(8)
C16 0.0221(9) 0.0292(11) 0.0176(9) -0.0001(8) 0.0050(7) 0.0005(8)
C17 0.0198(9) 0.0223(9) 0.0178(8) -0.0030(7) 0.0054(7) 0.0003(7)
N18 0.0186(8) 0.0330(10) 0.0164(7) -0.0015(7) 0.0037(6) -0.0007(7)
C19 0.0198(9) 0.0280(10) 0.0179(9) -0.0002(8) 0.0040(7) 0.0021(8)
C20 0.0234(9) 0.0247(10) 0.0215(9) -0.0026(8) 0.0015(7) 0.0005(8)
C21 0.0254(10) 0.0245(10) 0.0258(10) 0.0019(8) 0.0040(8) -0.0002(8)
C22 0.0272(10) 0.0344(12) 0.0219(9) 0.0022(9) 0.0088(8) 0.0029(9)
C23 0.0318(11) 0.0341(12) 0.0212(10) -0.0050(9) 0.0083(8) -0.0037(9)
C24 0.0271(10) 0.0290(11) 0.0219(9) -0.0035(8) 0.0076(8) -0.0042(9)
C25 0.0205(9) 0.0269(10) 0.0191(9) 0.0016(8) 0.0036(7) -0.0026(8)
C26 0.0242(10) 0.0281(11) 0.0271(10) 0.0001(8) 0.0049(8) 0.0002(8)
C27 0.0235(10) 0.0294(12) 0.0409(13) 0.0025(10) 0.0026(9) 0.0007(9)
C28 0.0260(11) 0.0343(12) 0.0312(11) 0.0078(10) -0.0055(9) -0.0038(9)
C29 0.0312(11) 0.0332(12) 0.0208(10) -0.0014(9) 0.0004(8) -0.0064(9)
C30 0.0241(10) 0.0312(11) 0.0216(9) -0.0003(8) 0.0052(8) -0.0011(8)
C31 0.0197(9) 0.0233(10) 0.0207(9) 0.0017(7) 0.0033(7) 0.0008(8)
C32 0.0224(9) 0.0242(10) 0.0185(9) 0.0001(7) 0.0048(7) -0.0005(8)
C33 0.0186(9) 0.0332(12) 0.0259(10) 0.0070(9) 0.0063(8) 0.0029(8)
O34 0.0183(7) 0.0391(9) 0.0309(8) 0.0115(7) 0.0073(6) 0.0053(6)
C35 0.0213(9) 0.0258(10) 0.0284(10) 0.0049(8) 0.0066(8) 0.0033(8)
O36 0.0257(8) 0.0415(10) 0.0356(9) 0.0095(7) 0.0129(7) 0.0051(7)
C37 0.0293(11) 0.0386(14) 0.0441(14) 0.0181(11) 0.0129(10) 0.0096(10)
C38 0.0198(10) 0.0535(16) 0.0266(11) -0.0007(10) -0.0026(8) -0.0008(10)

loop_
_atom_type_symbol
_atom_type_scat_dispersion_real
_atom_type_scat_dispersion_imag
_atom_type_scat_Cromer_Mann_a1
_atom_type_scat_Cromer_Mann_b1
_atom_type_scat_Cromer_Mann_a2
_atom_type_scat_Cromer_Mann_b2
_atom_type_scat_Cromer_Mann_a3
_atom_type_scat_Cromer_Mann_b3
_atom_type_scat_Cromer_Mann_a4
_atom_type_scat_Cromer_Mann_b4
_atom_type_scat_Cromer_Mann_c
_atom_type_scat_source
C 0.0033 0.0016 2.3100 20.8439 1.0200 10.2075 1.5886 0.5687 0.8650 51.6512 0.2156 'International Tables Vol C 4.2.6.8 and 6.1.1.4'
H 0.0000 0.0000 0.4930 10.5109 0.3229 26.1257 0.1402 3.1424 0.0408 57.7998 0.0030 'International Tables Vol C 4.2.6.8 and 6.1.1.4'
N 0.0061 0.0033 12.2126 0.0057 3.1322 9.8933 2.0125 28.9975 1.1663 0.5826 -11.5290 'International Tables Vol C 4.2.6.8 and 6.1.1.4'
O 0.0106 0.0060 3.0485 13.2771 2.2868 5.7011 1.5463 0.3239 0.8670 32.9089 0.2508 'International Tables Vol C 4.2.6.8 and 6.1.1.4'
S 0.1246 0.1234 6.9053 1.4679 5.2034 22.2151 1.4379 0.2536 1.5863 56.1720 0.8669 'International Tables Vol C 4.2.6.8 and 6.1.1.4'
N 0.0061 0.0033 12.2126 0.0057 3.1322 9.8933 2.0125 28.9975 1.1663 0.5826 -11.5290 'International Tables Vol C 4.2.6.8 and 6.1.1.4'

loop_
_geom_angle_atom_site_label_1
_geom_angle_atom_site_label_2
_geom_angle_atom_site_label_3
_geom_angle
_geom_angle_publ_flag
O2 S1 O3 118.81(10) yes
O2 S1 C4 108.31(10) yes
O3 S1 C4 107.74(10) yes
O2 S1 C10 108.05(9) yes
O3 S1 C10 108.26(10) yes
C4 S1 C10 104.81(9) yes
S1 C4 C5 119.47(17) yes
S1 C4 C9 118.75(16) yes
C5 C4 C9 121.8(2) yes
C4 C5 C6 118.5(2) yes
C4 C5 H51 120.6 no
C6 C5 H51 120.9 no
C5 C6 C7 120.4(2) yes
C5 C6 H61 119.2 no
C7 C6 H61 120.5 no
C6 C7 C8 120.8(2) yes
C6 C7 H71 119.5 no
C8 C7 H71 119.7 no
C7 C8 C9 119.8(2) yes
C7 C8 H81 120.4 no
C9 C8 H81 119.8 no
C8 C9 C4 118.8(2) yes
C8 C9 H91 120.5 no
C4 C9 H91 120.7 no
S1 C10 C11 130.00(16) yes
S1 C10 C35 119.23(15) yes
C11 C10 C35 110.76(18) yes
C10 C11 C12 128.60(19) yes
C10 C11 C33 106.87(17) yes
C12 C11 C33 124.52(18) yes
C11 C12 C13 125.88(19) yes
C11 C12 H121 116.3 no
C13 C12 H121 117.8 no
C12 C13 C14 126.62(19) yes
C12 C13 H131 118.0 no
C14 C13 H131 115.4 no
C13 C14 C15 118.99(18) yes
C13 C14 C32 124.49(18) yes
C15 C14 C32 116.47(18) yes
C14 C15 C16 122.63(19) yes
C14 C15 H151 118.2 no
C16 C15 H151 119.1 no
C15 C16 C17 120.40(18) yes
C15 C16 H161 119.9 no
C17 C16 H161 119.7 no
C16 C17 N18 121.12(18) yes
C16 C17 C31 117.36(18) yes
N18 C17 C31 121.50(18) yes
C17 N18 C19 121.52(16) yes
C17 N18 C25 123.35(16) yes
C19 N18 C25 114.32(16) yes
N18 C19 C20 119.23(18) yes
N18 C19 C24 120.70(19) yes
C20 C19 C24 120.03(19) yes
C19 C20 C21 120.47(19) yes
C19 C20 H201 119.6 no
C21 C20 H201 119.9 no
C20 C21 C22 119.8(2) yes
C20 C21 H211 120.0 no
C22 C21 H211 120.2 no
C21 C22 C23 119.8(2) yes
C21 C22 H221 119.1 no
C23 C22 H221 121.1 no
C22 C23 C24 120.7(2) yes
C22 C23 H231 119.6 no
C24 C23 H231 119.7 no
C23 C24 C19 119.3(2) yes
C23 C24 H241 120.7 no
C19 C24 H241 120.0 no
N18 C25 C26 118.26(18) yes
N18 C25 C30 121.73(19) yes
C26 C25 C30 119.93(19) yes
C25 C26 C27 120.0(2) yes
C25 C26 H261 119.6 no
C27 C26 H261 120.3 no
C26 C27 C28 120.2(2) yes
C26 C27 H271 118.6 no
C28 C27 H271 121.2 no
C27 C28 C29 119.9(2) yes
C27 C28 H281 119.8 no
C29 C28 H281 120.3 no
C28 C29 C30 120.5(2) yes
C28 C29 H291 120.2 no
C30 C29 H291 119.3 no
C25 C30 C29 119.4(2) yes
C25 C30 H301 120.6 no
C29 C30 H301 120.0 no
C17 C31 C32 121.30(18) yes
C17 C31 H311 119.1 no
C32 C31 H311 119.6 no
C14 C32 C31 121.58(18) yes
C14 C32 H321 119.0 no
C31 C32 H321 119.4 no
C11 C33 O34 103.76(16) yes
C11 C33 C37 113.31(19) yes
O34 C33 C37 106.33(18) yes
C11 C33 C38 112.87(18) yes
O34 C33 C38 105.46(18) yes
C37 C33 C38 114.0(2) yes
C33 O34 C35 111.29(15) yes
C10 C35 O34 107.27(17) yes
C10 C35 O36 130.6(2) yes
O34 C35 O36 122.13(19) yes
C33 C37 H372 109.5 no
C33 C37 H371 109.7 no
H372 C37 H371 107.9 no
C33 C37 H373 110.6 no
H372 C37 H373 109.3 no
H371 C37 H373 109.7 no
C33 C38 H382 109.6 no
C33 C38 H381 108.8 no
H382 C38 H381 109.1 no
C33 C38 H383 110.7 no
H382 C38 H383 109.8 no
H381 C38 H383 108.9 no

loop_
_geom_bond_atom_site_label_1
_geom_bond_atom_site_label_2
_geom_bond_distance
_geom_bond_publ_flag
S1 O2 1.4454(15) yes
S1 O3 1.4363(16) yes
S1 C4 1.767(2) yes
S1 C10 1.758(2) yes
C4 C5 1.385(3) yes
C4 C9 1.389(3) yes
C5 C6 1.394(3) yes
C5 H51 0.931 no
C6 C7 1.374(3) yes
C6 H61 0.945 no
C7 C8 1.387(3) yes
C7 H71 0.933 no
C8 C9 1.390(3) yes
C8 H81 0.941 no
C9 H91 0.947 no
C10 C11 1.357(3) yes
C10 C35 1.475(3) yes
C11 C12 1.436(3) yes
C11 C33 1.528(3) yes
C12 C13 1.355(3) yes
C12 H121 0.949 no
C13 C14 1.446(3) yes
C13 H131 0.949 no
C14 C15 1.399(3) yes
C14 C32 1.406(3) yes
C15 C16 1.385(3) yes
C15 H151 0.946 no
C16 C17 1.401(3) yes
C16 H161 0.937 no
C17 N18 1.391(2) yes
C17 C31 1.413(3) yes
N18 C19 1.433(2) yes
N18 C25 1.427(2) yes
C19 C20 1.390(3) yes
C19 C24 1.388(3) yes
C20 C21 1.387(3) yes
C20 H201 0.946 no
C21 C22 1.387(3) yes
C21 H211 0.941 no
C22 C23 1.388(3) yes
C22 H221 0.953 no
C23 C24 1.394(3) yes
C23 H231 0.951 no
C24 H241 0.949 no
C25 C26 1.389(3) yes
C25 C30 1.389(3) yes
C26 C27 1.382(3) yes
C26 H261 0.963 no
C27 C28 1.380(3) yes
C27 H271 0.966 no
C28 C29 1.381(3) yes
C28 H281 0.945 no
C29 C30 1.389(3) yes
C29 H291 0.950 no
C30 H301 0.957 no
C31 C32 1.378(3) yes
C31 H311 0.938 no
C32 H321 0.947 no
C33 O34 1.466(2) yes
C33 C37 1.518(3) yes
C33 C38 1.523(3) yes
O34 C35 1.349(3) yes
C35 O36 1.202(3) yes
C37 H372 0.966 no
C37 H371 0.967 no
C37 H373 0.970 no
C38 H382 0.957 no
C38 H381 0.987 no
C38 H383 0.968 no

loop_
_geom_hbond_atom_site_label_D
_geom_hbond_atom_site_label_H
_geom_hbond_atom_site_label_A
_geom_hbond_site_symmetry_A
_geom_hbond_angle_DHA
_geom_hbond_distance_DH
_geom_hbond_distance_HA
_geom_hbond_distance_DA
_geom_hbond_publ_flag
C6 H61 O36 4_646 150 0.94 2.36 3.215(3) yes
C12 H121 O2 . 129 0.95 2.30 2.993(3) yes
